data_2242901
loop_
_publ_author_name
'Jotani, Mukesh M.'
'Lee, See Mun'
'Lo, Kong Mun'
'Tiekink, Edward R. T.'

_publ_section_title
;
 1-Chloro-4-[2-(4-chlorophenyl)ethyl]benzene and its bromo analogue:
 crystal structure, Hirshfeld surface analysis and computational chemistry
;
_journal_coeditor_code HB7814
_journal_issue 5
_journal_name_full 'Acta Crystallographica Section E'
_journal_page_first 623
_journal_page_last 630
_journal_paper_doi 10.1107/S2056989019004742
_journal_volume 75
_journal_year 2019
_chemical_formula_iupac 'C14 H12 Br2'
_chemical_formula_moiety 'C14 H12 Br2'
_chemical_formula_sum 'C14 H12 Br2'
_chemical_formula_weight 340.06
_chemical_name_systematic
;
1-Bromo-4-[2-(4-chlorophenyl)ethyl]benzene
;
_space_group_crystal_system monoclinic
_space_group_IT_number 14
_space_group_name_Hall '-P 2ybc'
_space_group_name_H-M_alt 'P 1 21/c 1'
_symmetry_space_group_name_Hall '-P 2ybc'
_symmetry_space_group_name_H-M 'P 1 21/c 1'
_atom_sites_solution_hydrogens geom
_atom_sites_solution_primary direct
_audit_creation_method SHELXL-2018/3
_cell_angle_alpha 90
_cell_angle_beta 106.1770(10)
_cell_angle_gamma 90
_cell_formula_units_Z 4
_cell_length_a 10.8761(2)
_cell_length_b 7.51570(10)
_cell_length_c 15.6131(3)
_cell_measurement_reflns_used 3449
_cell_measurement_temperature 100(2)
_cell_measurement_theta_max 28.26
_cell_measurement_theta_min 2.87
_cell_volume 1225.71(4)
_computing_cell_refinement
;
SAINT (Bruker, 2008)
;
_computing_data_collection
;
APEX2 (Bruker, 2008)
;
_computing_data_reduction
;
SAINT (Bruker, 2008)
;
_computing_molecular_graphics
;
ORTEP-3 for Windows (Farrugia, 2012), DIAMOND (Brandenburg,
2006) and
<i>QMol</i> (Gans & Shalloway, 2001)
;
_computing_publication_material
;
publCIF (Westrip, 2010)
;
_computing_structure_refinement
;
<i>SHELXL2018/3</i> (Sheldrick, 2015)
;
_computing_structure_solution
;
SHELXS97 (Sheldrick, 2008)
;
_diffrn_ambient_temperature 100(2)
_diffrn_measured_fraction_theta_full 0.998
_diffrn_measured_fraction_theta_max 0.997
_diffrn_measurement_device_type 'Bruker <b>model?</b> CCD area detector'
_diffrn_measurement_method '\f and \w scans'
_diffrn_radiation_monochromator graphite
_diffrn_radiation_type MoK\a
_diffrn_radiation_wavelength 0.71073
_diffrn_reflns_av_R_equivalents 0.0347
_diffrn_reflns_av_unetI/netI 0.0330
_diffrn_reflns_limit_h_max 14
_diffrn_reflns_limit_h_min -14
_diffrn_reflns_limit_k_max 9
_diffrn_reflns_limit_k_min -10
_diffrn_reflns_limit_l_max 20
_diffrn_reflns_limit_l_min -20
_diffrn_reflns_number 11908
_diffrn_reflns_theta_full 25.242
_diffrn_reflns_theta_max 28.396
_diffrn_reflns_theta_min 2.717
_diffrn_source 'fine-focus sealed tube'
_diffrn_standards_decay_% 0
_diffrn_standards_interval_count 0
_diffrn_standards_interval_time 0
_diffrn_standards_number 0
_exptl_absorpt_coefficient_mu 6.582
_exptl_absorpt_correction_T_max 0.7457
_exptl_absorpt_correction_T_min 0.5462
_exptl_absorpt_correction_type multi-scan
_exptl_absorpt_process_details
;
(SADABS; Sheldrick, 1996)
;
_exptl_crystal_colour colourless
_exptl_crystal_density_diffrn 1.843
_exptl_crystal_description prism
_exptl_crystal_F_000 664
_exptl_crystal_size_max 0.200
_exptl_crystal_size_mid 0.110
_exptl_crystal_size_min 0.070
_refine_diff_density_max 0.451
_refine_diff_density_min -0.405
_refine_ls_extinction_method none
_refine_ls_goodness_of_fit_ref 1.032
_refine_ls_hydrogen_treatment constr
_refine_ls_matrix_type full
_refine_ls_number_parameters 145
_refine_ls_number_reflns 3065
_refine_ls_number_restraints 0
_refine_ls_restrained_S_all 1.032
_refine_ls_R_factor_all 0.0380
_refine_ls_R_factor_gt 0.0259
_refine_ls_shift/su_max 0.001
_refine_ls_shift/su_mean 0.000
_refine_ls_structure_factor_coef Fsqd
_refine_ls_weighting_details 'w=1/[\s^2^(Fo^2^)+(0.0289P)^2^+0.0779P] where P=(Fo^2^+2Fc^2^)/3'
_refine_ls_weighting_scheme calc
_refine_ls_wR_factor_gt 0.0550
_refine_ls_wR_factor_ref 0.0583
_reflns_number_gt 2520
_reflns_number_total 3065
_reflns_threshold_expression 'I > 2\s(I)'
_cod_data_source_file hb7814sup1.cif
_cod_data_source_block II
_cod_database_code 2242901
_shelx_space_group_comment
;
The symmetry employed for this shelxl refinement is uniquely defined
by the following loop, which should always be used as a source of
symmetry information in preference to the above space-group names.
They are only intended as comments.
;
_shelx_estimated_absorpt_t_min 0.353
_shelx_estimated_absorpt_t_max 0.656

loop_
_space_group_symop_operation_xyz
'x, y, z'
'-x, y+1/2, -z+1/2'
'-x, -y, -z'
'x, -y-1/2, z-1/2'

loop_
_atom_site_type_symbol
_atom_site_label
_atom_site_fract_x
_atom_site_fract_y
_atom_site_fract_z
_atom_site_U_iso_or_equiv
_atom_site_adp_type
_atom_site_calc_flag
_atom_site_occupancy
Br Br1 0.50841(2) 0.84764(3) 0.90903(2) 0.02370(8) Uani d 1
Br Br2 -0.25048(2) 0.70383(3) 0.09773(2) 0.02253(8) Uani d 1
C C1 0.4150(2) 0.8055(3) 0.78827(15) 0.0159(5) Uani d 1
C C2 0.3013(2) 0.7135(3) 0.77050(15) 0.0161(4) Uani d 1
H H2 0.269796 0.672242 0.817887 0.019 Uiso calc 1
C C3 0.2335(2) 0.6817(3) 0.68274(15) 0.0177(5) Uani d 1
H H3 0.155194 0.617644 0.670292 0.021 Uiso calc 1
C C4 0.2778(2) 0.7417(3) 0.61232(15) 0.0167(5) Uani d 1
C C5 0.3933(2) 0.8356(3) 0.63289(16) 0.0187(5) Uani d 1
H H5 0.425069 0.878319 0.585874 0.022 Uiso calc 1
C C6 0.4624(2) 0.8674(3) 0.72041(15) 0.0173(5) Uani d 1
H H6 0.541066 0.930801 0.733576 0.021 Uiso calc 1
C C7 0.2051(2) 0.7034(4) 0.51691(16) 0.0255(6) Uani d 1
H H7A 0.218424 0.577129 0.503799 0.031 Uiso calc 1
H H7B 0.241041 0.777365 0.477256 0.031 Uiso calc 1
C C8 0.0625(2) 0.7386(3) 0.49531(15) 0.0212(5) Uani d 1
H H8A 0.025232 0.652822 0.529264 0.025 Uiso calc 1
H H8B 0.049949 0.859257 0.516862 0.025 Uiso calc 1
C C9 -0.0116(2) 0.7260(3) 0.39829(14) 0.0147(4) Uani d 1
C C10 -0.1344(2) 0.7992(3) 0.36922(15) 0.0167(5) Uani d 1
H H10 -0.170004 0.854105 0.411688 0.020 Uiso calc 1
C C11 -0.2056(2) 0.7945(3) 0.28122(15) 0.0172(5) Uani d 1
H H11 -0.288380 0.846752 0.263034 0.021 Uiso calc 1
C C12 -0.1540(2) 0.7119(3) 0.21965(15) 0.0161(4) Uani d 1
C C13 -0.0336(2) 0.6354(3) 0.24522(15) 0.0172(5) Uani d 1
H H13 0.000460 0.578442 0.202509 0.021 Uiso calc 1
C C14 0.0369(2) 0.6430(3) 0.33433(15) 0.0154(4) Uani d 1
H H14 0.119669 0.590830 0.352166 0.018 Uiso calc 1

loop_
_atom_site_aniso_label
_atom_site_aniso_U_11
_atom_site_aniso_U_22
_atom_site_aniso_U_33
_atom_site_aniso_U_12
_atom_site_aniso_U_13
_atom_site_aniso_U_23
Br1 0.02109(13) 0.02960(15) 0.01712(13) -0.00317(9) -0.00014(9) -0.00484(9)
Br2 0.01971(13) 0.03068(15) 0.01471(12) -0.00164(9) 0.00065(9) 0.00265(9)
C1 0.0149(11) 0.0157(12) 0.0151(11) 0.0040(8) 0.0009(9) -0.0027(8)
C2 0.0160(11) 0.0163(11) 0.0175(11) 0.0019(8) 0.0073(9) 0.0018(9)
C3 0.0136(11) 0.0205(12) 0.0185(12) -0.0004(8) 0.0036(9) -0.0009(9)
C4 0.0146(11) 0.0200(12) 0.0152(11) 0.0023(8) 0.0036(9) -0.0006(9)
C5 0.0146(11) 0.0216(12) 0.0214(12) 0.0015(9) 0.0076(9) 0.0038(9)
C6 0.0106(10) 0.0172(12) 0.0243(12) -0.0004(8) 0.0053(9) -0.0012(9)
C7 0.0160(12) 0.0436(16) 0.0171(12) 0.0027(10) 0.0050(10) -0.0026(11)
C8 0.0166(12) 0.0281(13) 0.0172(12) 0.0018(10) 0.0021(9) -0.0023(10)
C9 0.0169(11) 0.0132(11) 0.0146(11) -0.0018(8) 0.0054(9) 0.0007(8)
C10 0.0173(11) 0.0152(12) 0.0195(12) -0.0002(8) 0.0082(9) 0.0003(9)
C11 0.0129(10) 0.0172(12) 0.0211(12) 0.0006(8) 0.0039(9) 0.0026(9)
C12 0.0160(11) 0.0175(12) 0.0133(10) -0.0038(8) 0.0015(9) 0.0025(9)
C13 0.0189(11) 0.0165(12) 0.0174(11) -0.0011(9) 0.0070(9) -0.0003(9)
C14 0.0129(11) 0.0160(11) 0.0176(11) -0.0012(8) 0.0048(9) 0.0015(9)

loop_
_atom_type_symbol
_atom_type_description
_atom_type_scat_dispersion_real
_atom_type_scat_dispersion_imag
_atom_type_scat_source
C C 0.0033 0.0016 'International Tables Vol C Tables 4.2.6.8 and 6.1.1.4'
H H 0.0000 0.0000 'International Tables Vol C Tables 4.2.6.8 and 6.1.1.4'
Br Br -0.2901 2.4595 'International Tables Vol C Tables 4.2.6.8 and 6.1.1.4'

loop_
_geom_angle_atom_site_label_1
_geom_angle_atom_site_label_2
_geom_angle_atom_site_label_3
_geom_angle
C2 C1 C6 121.4(2)
C2 C1 Br1 119.02(17)
C6 C1 Br1 119.57(17)
C1 C2 C3 119.2(2)
C1 C2 H2 120.4
C3 C2 H2 120.4
C2 C3 C4 121.3(2)
C2 C3 H3 119.4
C4 C3 H3 119.4
C3 C4 C5 117.9(2)
C3 C4 C7 121.1(2)
C5 C4 C7 120.9(2)
C6 C5 C4 121.3(2)
C6 C5 H5 119.3
C4 C5 H5 119.3
C1 C6 C5 118.8(2)
C1 C6 H6 120.6
C5 C6 H6 120.6
C4 C7 C8 114.2(2)
C4 C7 H7A 108.7
C8 C7 H7A 108.7
C4 C7 H7B 108.7
C8 C7 H7B 108.7
H7A C7 H7B 107.6
C9 C8 C7 116.1(2)
C9 C8 H8A 108.3
C7 C8 H8A 108.3
C9 C8 H8B 108.3
C7 C8 H8B 108.3
H8A C8 H8B 107.4
C10 C9 C14 117.4(2)
C10 C9 C8 119.73(19)
C14 C9 C8 122.9(2)
C11 C10 C9 122.3(2)
C11 C10 H10 118.8
C9 C10 H10 118.8
C10 C11 C12 118.6(2)
C10 C11 H11 120.7
C12 C11 H11 120.7
C13 C12 C11 121.3(2)
C13 C12 Br2 119.32(17)
C11 C12 Br2 119.41(17)
C12 C13 C14 119.0(2)
C12 C13 H13 120.5
C14 C13 H13 120.5
C13 C14 C9 121.4(2)
C13 C14 H14 119.3
C9 C14 H14 119.3

loop_
_geom_bond_atom_site_label_1
_geom_bond_atom_site_label_2
_geom_bond_distance
Br1 C1 1.902(2)
Br2 C12 1.901(2)
C1 C2 1.376(3)
C1 C6 1.382(3)
C2 C3 1.384(3)
C2 H2 0.9500
C3 C4 1.393(3)
C3 H3 0.9500
C4 C5 1.398(3)
C4 C7 1.507(3)
C5 C6 1.385(3)
C5 H5 0.9500
C6 H6 0.9500
C7 C8 1.516(3)
C7 H7A 0.9900
C7 H7B 0.9900
C8 C9 1.507(3)
C8 H8A 0.9900
C8 H8B 0.9900
C9 C10 1.399(3)
C9 C14 1.399(3)
C10 C11 1.377(3)
C10 H10 0.9500
C11 C12 1.388(3)
C11 H11 0.9500
C12 C13 1.384(3)
C13 C14 1.390(3)
C13 H13 0.9500
C14 H14 0.9500

loop_
_geom_hbond_atom_site_label_D
_geom_hbond_atom_site_label_H
_geom_hbond_atom_site_label_A
_geom_hbond_site_symmetry_A
_geom_hbond_distance_DH
_geom_hbond_distance_HA
_geom_hbond_distance_DA
_geom_hbond_angle_DHA
C3 H3 Cg2 3_566 0.95 2.69 3.442(2) 136
C6 H6 Cg1 2_656 0.95 2.91 3.704(2) 141
C13 H13 Cg2 2_545 0.95 2.87 3.569(2) 131

loop_
_geom_torsion_atom_site_label_1
_geom_torsion_atom_site_label_2
_geom_torsion_atom_site_label_3
_geom_torsion_atom_site_label_4
_geom_torsion
C6 C1 C2 C3 0.3(3)
Br1 C1 C2 C3 -179.64(16)
C1 C2 C3 C4 -0.3(3)
C2 C3 C4 C5 0.0(3)
C2 C3 C4 C7 178.7(2)
C3 C4 C5 C6 0.4(3)
C7 C4 C5 C6 -178.3(2)
C2 C1 C6 C5 0.0(3)
Br1 C1 C6 C5 179.96(16)
C4 C5 C6 C1 -0.4(3)
C3 C4 C7 C8 46.6(3)
C5 C4 C7 C8 -134.8(2)
C4 C7 C8 C9 172.1(2)
C7 C8 C9 C10 -163.7(2)
C7 C8 C9 C14 16.4(3)
C14 C9 C10 C11 -1.3(3)
C8 C9 C10 C11 178.8(2)
C9 C10 C11 C12 0.9(3)
C10 C11 C12 C13 0.0(3)
C10 C11 C12 Br2 -179.99(16)
C11 C12 C13 C14 -0.5(3)
Br2 C12 C13 C14 179.49(16)
C12 C13 C14 C9 0.1(3)
C10 C9 C14 C13 0.7(3)
C8 C9 C14 C13 -179.4(2)

_cod_database_fobs_code 2242901
